data_2230693
loop_
_publ_author_name
'Zukerman-Schpector, Julio'
'Venturini Moro, Ang\'elica'
'L\"udtke, Diogo S.'
'Correia, Carlos Roque D.'
'Tiekink, Edward R. T.'

_publ_section_title
;
 [(2<i>S</i>,5<i>R</i>)-1-Methyl-5-phenylpyrrolidin-2-yl]diphenylmethanol
;
_journal_coeditor_code HG5054
_journal_issue 7
_journal_name_full 'Acta Crystallographica Section E'
_journal_page_first o1807
_journal_page_last o1808
_journal_paper_doi 10.1107/S1600536811023403
_journal_volume 67
_journal_year 2011
_chemical_formula_iupac 'C24 H25 N O'
_chemical_formula_moiety 'C24 H25 N O'
_chemical_formula_sum 'C24 H25 N O'
_chemical_formula_weight 343.45
_chemical_name_systematic
;
[(2<i>S</i>,5<i>R</i>)-1-Methyl-5-phenylpyrrolidin-2-yl]diphenylmethanol
;
_space_group_IT_number 19
_symmetry_cell_setting orthorhombic
_symmetry_space_group_name_Hall 'P 2ac 2ab'
_symmetry_space_group_name_H-M 'P 21 21 21'
_atom_sites_solution_hydrogens geom
_atom_sites_solution_primary direct
_atom_sites_solution_secondary difmap
_audit_creation_method SHELXL-97
_cell_angle_alpha 90.00
_cell_angle_beta 90.00
_cell_angle_gamma 90.00
_cell_formula_units_Z 4
_cell_length_a 9.9672(2)
_cell_length_b 13.3376(2)
_cell_length_c 14.4369(2)
_cell_measurement_reflns_used 7679
_cell_measurement_temperature 100(2)
_cell_measurement_theta_max 25.47
_cell_measurement_theta_min 2.48
_cell_volume 1919.22(5)
_computing_cell_refinement 'SAINT (Bruker, 2007)'
_computing_data_collection 'APEX2 (Bruker, 2007)'
_computing_data_reduction 'SAINT (Bruker, 2007)'
_computing_molecular_graphics 'ORTEP-3 (Farrugia, 1997) and DIAMOND (Brandenburg, 2006)'
_computing_publication_material 'MarvinSketch (Chemaxon, 2010) and publCIF (Westrip, 2010)'
_computing_structure_refinement 'SHELXL97 (Sheldrick, 2008)'
_computing_structure_solution 'SIR97 (Altomare <i>et al.</i>, 1999)'
_diffrn_ambient_temperature 100(2)
_diffrn_measured_fraction_theta_full 1.000
_diffrn_measured_fraction_theta_max 1.000
_diffrn_measurement_device_type 'Bruker APEXII CCD'
_diffrn_measurement_method '\f and \w'
_diffrn_radiation_monochromator graphite
_diffrn_radiation_source 'fine-focus sealed tube'
_diffrn_radiation_type MoK\a
_diffrn_radiation_wavelength 0.71073
_diffrn_reflns_av_R_equivalents 0.0387
_diffrn_reflns_av_sigmaI/netI 0.0178
_diffrn_reflns_limit_h_max 12
_diffrn_reflns_limit_h_min -12
_diffrn_reflns_limit_k_max 16
_diffrn_reflns_limit_k_min -16
_diffrn_reflns_limit_l_max 18
_diffrn_reflns_limit_l_min -18
_diffrn_reflns_number 24972
_diffrn_reflns_theta_full 26.50
_diffrn_reflns_theta_max 26.50
_diffrn_reflns_theta_min 2.08
_exptl_absorpt_coefficient_mu 0.072
_exptl_absorpt_correction_type none
_exptl_crystal_colour colourless
_exptl_crystal_density_diffrn 1.189
_exptl_crystal_density_method 'not measured'
_exptl_crystal_description irregular
_exptl_crystal_F_000 736
_exptl_crystal_size_max 0.22
_exptl_crystal_size_mid 0.15
_exptl_crystal_size_min 0.15
_refine_diff_density_max 0.171
_refine_diff_density_min -0.188
_refine_ls_abs_structure_details nd
_refine_ls_extinction_method none
_refine_ls_goodness_of_fit_ref 1.048
_refine_ls_hydrogen_treatment constr
_refine_ls_matrix_type full
_refine_ls_number_parameters 255
_refine_ls_number_reflns 2262
_refine_ls_number_restraints 0
_refine_ls_restrained_S_all 1.048
_refine_ls_R_factor_all 0.0466
_refine_ls_R_factor_gt 0.0376
_refine_ls_shift/su_max 0.000
_refine_ls_shift/su_mean 0.000
_refine_ls_structure_factor_coef Fsqd
_refine_ls_weighting_details 'calc w=1/[\s^2^(Fo^2^)+(0.0477P)^2^+0.2712P] where P=(Fo^2^+2Fc^2^)/3'
_refine_ls_weighting_scheme calc
_refine_ls_wR_factor_gt 0.0862
_refine_ls_wR_factor_ref 0.0920
_reflns_number_gt 1979
_reflns_number_total 2262
_reflns_threshold_expression I>2\s(I)
_cod_data_source_file hg5054.cif
_cod_data_source_block I
_cod_database_code 2230693
_cod_database_fobs_code 2230693

loop_
_symmetry_equiv_pos_as_xyz
'x, y, z'
'-x+1/2, -y, z+1/2'
'-x, y+1/2, -z+1/2'
'x+1/2, -y+1/2, -z'

loop_
_atom_site_type_symbol
_atom_site_label
_atom_site_fract_x
_atom_site_fract_y
_atom_site_fract_z
_atom_site_U_iso_or_equiv
_atom_site_adp_type
_atom_site_calc_flag
_atom_site_refinement_flags
_atom_site_occupancy
_atom_site_symmetry_multiplicity
_atom_site_disorder_assembly
_atom_site_disorder_group
O O 0.11866(14) 0.86869(11) 0.21128(12) 0.0486(4) Uani d . 1 1 A .
H H1o 0.1387 0.8166 0.1816 0.073 Uiso d R 1 1 . .
N N 0.30995(17) 0.77434(11) 0.11848(11) 0.0360(4) Uani d . 1 1 . .
C C1 0.3091(2) 0.74937(15) 0.01898(13) 0.0364(4) Uani d . 1 1 . .
H H1 0.4023 0.7558 -0.0058 0.044 Uiso calc R 1 1 . .
C C2 0.2230(2) 0.83278(15) -0.02138(14) 0.0422(5) Uani d . 1 1 . .
H H2A 0.2437 0.8432 -0.0877 0.051 Uiso calc R 1 1 . .
H H2B 0.1264 0.8169 -0.0149 0.051 Uiso calc R 1 1 . .
C C3 0.2595(2) 0.92449(15) 0.03493(14) 0.0409(5) Uani d . 1 1 . .
H H3A 0.1786 0.9652 0.0481 0.049 Uiso calc R 1 1 . .
H H3B 0.3250 0.9665 0.0010 0.049 Uiso calc R 1 1 . .
C C4 0.3212(2) 0.88486(13) 0.12565(12) 0.0327(4) Uani d . 1 1 A .
H H4 0.4177 0.9050 0.1300 0.039 Uiso calc R 1 1 . .
C C5 0.4120(2) 0.71912(17) 0.16989(15) 0.0510(6) Uani d . 1 1 . .
H H5A 0.3976 0.6470 0.1619 0.076 Uiso calc R 1 1 . .
H H5B 0.4059 0.7362 0.2358 0.076 Uiso calc R 1 1 . .
H H5C 0.5011 0.7371 0.1465 0.076 Uiso calc R 1 1 . .
C C12 0.24357(19) 0.92007(13) 0.21337(13) 0.0333(4) Uani d . 1 1 . .
C C25 0.2101(7) 1.0299(5) 0.2126(5) 0.0299(10) Uani d P 0.782(15) 1 A 1
C C26 0.0798(6) 1.0643(6) 0.2313(5) 0.0443(11) Uani d P 0.782(15) 1 A 1
H H26 0.0112 1.0168 0.2439 0.053 Uiso calc PR 0.782(15) 1 A 1
C C27 0.0485(7) 1.1642(4) 0.2320(3) 0.0504(12) Uani d P 0.782(15) 1 A 1
H H27 -0.0405 1.1847 0.2458 0.060 Uiso calc PR 0.782(15) 1 A 1
C C28 0.1454(8) 1.2356(3) 0.2127(3) 0.0462(14) Uani d P 0.782(15) 1 A 1
H H28 0.1232 1.3049 0.2128 0.055 Uiso calc PR 0.782(15) 1 A 1
C C29 0.2743(7) 1.2049(4) 0.1933(3) 0.0441(15) Uani d P 0.782(15) 1 A 1
H H29 0.3421 1.2532 0.1810 0.053 Uiso calc PR 0.782(15) 1 A 1
C C30 0.3055(7) 1.1029(6) 0.1918(5) 0.0383(11) Uani d P 0.782(15) 1 A 1
H H30 0.3940 1.0827 0.1762 0.046 Uiso calc PR 0.782(15) 1 A 1
C C13 0.3186(2) 0.89712(14) 0.30368(13) 0.0396(5) Uani d . 1 1 A .
C C14 0.2559(3) 0.84209(16) 0.37346(15) 0.0563(7) Uani d . 1 1 . .
H H14 0.1668 0.8185 0.3648 0.068 Uiso calc R 1 1 A .
C C15 0.3229(5) 0.8218(2) 0.45513(17) 0.0781(10) Uani d . 1 1 A .
H H15 0.2799 0.7831 0.5017 0.094 Uiso calc R 1 1 . .
C C16 0.4509(4) 0.8566(2) 0.46997(18) 0.0800(11) Uani d . 1 1 . .
H H16 0.4959 0.8426 0.5265 0.096 Uiso calc R 1 1 A .
C C17 0.5129(3) 0.91177(18) 0.40224(18) 0.0656(8) Uani d . 1 1 A .
H H17 0.6011 0.9366 0.4121 0.079 Uiso calc R 1 1 . .
C C18 0.4475(2) 0.93152(15) 0.31956(16) 0.0479(5) Uani d . 1 1 . .
H H18 0.4920 0.9693 0.2730 0.057 Uiso calc R 1 1 A .
C C6 0.2582(2) 0.64512(15) -0.00095(14) 0.0399(5) Uani d . 1 1 . .
C C7 0.3065(3) 0.59257(18) -0.07668(16) 0.0548(6) Uani d . 1 1 . .
H H7 0.3759 0.6207 -0.1136 0.066 Uiso calc R 1 1 . .
C C8 0.2548(4) 0.4995(2) -0.0990(2) 0.0711(8) Uani d . 1 1 . .
H H8 0.2877 0.4650 -0.1519 0.085 Uiso calc R 1 1 . .
C C9 0.1568(3) 0.45654(19) -0.0460(2) 0.0705(8) Uani d . 1 1 . .
H H9 0.1223 0.3923 -0.0616 0.085 Uiso calc R 1 1 . .
C C10 0.1091(3) 0.50665(18) 0.0295(2) 0.0645(7) Uani d . 1 1 . .
H H10 0.0417 0.4768 0.0670 0.077 Uiso calc R 1 1 . .
C C11 0.1583(3) 0.60091(17) 0.05168(18) 0.0544(6) Uani d . 1 1 . .
H H11 0.1230 0.6356 0.1037 0.065 Uiso calc R 1 1 . .
C C19 0.235(3) 1.043(2) 0.204(2) 0.0299(10) Uani d P 0.218(15) 1 A 2
C C20 0.116(2) 1.072(3) 0.238(2) 0.0443(11) Uani d P 0.218(15) 1 A 2
H H20 0.0495 1.0280 0.2623 0.053 Uiso calc PR 0.218(15) 1 A 2
C C21 0.101(3) 1.1852(17) 0.2343(15) 0.0504(12) Uani d P 0.218(15) 1 A 2
H H21 0.0187 1.2167 0.2509 0.060 Uiso calc PR 0.218(15) 1 A 2
C C22 0.207(3) 1.2397(15) 0.2064(13) 0.0462(14) Uani d P 0.218(15) 1 A 2
H H22 0.1991 1.3107 0.2057 0.055 Uiso calc PR 0.218(15) 1 A 2
C C23 0.323(2) 1.1984(16) 0.1794(14) 0.0441(15) Uani d P 0.218(15) 1 A 2
H H23 0.3949 1.2404 0.1602 0.053 Uiso calc PR 0.218(15) 1 A 2
C C24 0.340(2) 1.098(2) 0.179(2) 0.0383(11) Uani d P 0.218(15) 1 A 2
H H24 0.4225 1.0679 0.1620 0.046 Uiso calc PR 0.218(15) 1 A 2

loop_
_atom_site_aniso_label
_atom_site_aniso_U_11
_atom_site_aniso_U_22
_atom_site_aniso_U_33
_atom_site_aniso_U_12
_atom_site_aniso_U_13
_atom_site_aniso_U_23
O 0.0386(8) 0.0402(8) 0.0671(10) -0.0100(7) 0.0144(7) -0.0061(7)
N 0.0446(9) 0.0298(8) 0.0337(8) 0.0063(8) -0.0033(8) -0.0016(6)
C1 0.0357(10) 0.0407(10) 0.0327(10) 0.0019(9) 0.0008(8) -0.0048(8)
C2 0.0501(12) 0.0411(11) 0.0355(10) -0.0006(10) -0.0064(9) 0.0013(9)
C3 0.0459(12) 0.0377(10) 0.0392(11) -0.0011(10) -0.0040(9) 0.0025(8)
C4 0.0331(10) 0.0304(9) 0.0344(9) -0.0005(8) -0.0009(8) 0.0012(7)
C5 0.0668(15) 0.0439(12) 0.0423(12) 0.0218(11) -0.0111(11) -0.0075(9)
C12 0.0318(9) 0.0277(9) 0.0405(10) -0.0023(8) 0.0049(8) -0.0005(8)
C25 0.034(3) 0.026(2) 0.0295(18) -0.0063(17) 0.0048(17) 0.0031(14)
C26 0.042(3) 0.0436(18) 0.047(2) 0.008(3) 0.005(3) -0.0021(14)
C27 0.055(3) 0.042(2) 0.0541(15) 0.013(2) 0.011(2) -0.0058(15)
C28 0.068(4) 0.0304(12) 0.0402(14) 0.012(2) 0.002(2) -0.0049(11)
C29 0.059(4) 0.0318(14) 0.042(2) -0.005(3) -0.006(2) 0.0003(14)
C30 0.035(3) 0.0340(13) 0.046(2) -0.003(2) -0.002(2) 0.0041(16)
C13 0.0591(13) 0.0253(9) 0.0344(10) 0.0074(9) 0.0060(9) -0.0043(7)
C14 0.0913(18) 0.0380(11) 0.0395(12) 0.0125(13) 0.0202(12) 0.0008(9)
C15 0.151(3) 0.0489(15) 0.0343(13) 0.030(2) 0.0228(17) 0.0036(11)
C16 0.149(3) 0.0556(16) 0.0352(13) 0.042(2) -0.0182(17) -0.0086(12)
C17 0.091(2) 0.0513(13) 0.0544(15) 0.0220(15) -0.0274(14) -0.0158(12)
C18 0.0645(14) 0.0357(11) 0.0434(12) 0.0060(11) -0.0100(11) -0.0020(9)
C6 0.0434(11) 0.0362(10) 0.0401(11) 0.0066(9) -0.0071(9) -0.0035(8)
C7 0.0678(15) 0.0495(13) 0.0473(12) 0.0054(13) -0.0030(12) -0.0123(10)
C8 0.090(2) 0.0554(14) 0.0674(17) 0.0117(15) -0.0144(17) -0.0271(13)
C9 0.0798(19) 0.0372(12) 0.094(2) 0.0030(13) -0.0359(18) -0.0136(14)
C10 0.0615(15) 0.0442(13) 0.088(2) -0.0066(12) -0.0111(15) 0.0042(14)
C11 0.0562(14) 0.0433(12) 0.0637(15) -0.0025(11) 0.0020(12) -0.0047(11)
C19 0.034(3) 0.026(2) 0.0295(18) -0.0063(17) 0.0048(17) 0.0031(14)
C20 0.042(3) 0.0436(18) 0.047(2) 0.008(3) 0.005(3) -0.0021(14)
C21 0.055(3) 0.042(2) 0.0541(15) 0.013(2) 0.011(2) -0.0058(15)
C22 0.068(4) 0.0304(12) 0.0402(14) 0.012(2) 0.002(2) -0.0049(11)
C23 0.059(4) 0.0318(14) 0.042(2) -0.005(3) -0.006(2) 0.0003(14)
C24 0.035(3) 0.0340(13) 0.046(2) -0.003(2) -0.002(2) 0.0041(16)

loop_
_atom_type_symbol
_atom_type_description
_atom_type_scat_dispersion_real
_atom_type_scat_dispersion_imag
_atom_type_scat_source
C C 0.0033 0.0016 'International Tables Vol C Tables 4.2.6.8 and 6.1.1.4'
H H 0.0000 0.0000 'International Tables Vol C Tables 4.2.6.8 and 6.1.1.4'
N N 0.0061 0.0033 'International Tables Vol C Tables 4.2.6.8 and 6.1.1.4'
O O 0.0106 0.0060 'International Tables Vol C Tables 4.2.6.8 and 6.1.1.4'

loop_
_geom_angle_atom_site_label_1
_geom_angle_atom_site_label_2
_geom_angle_atom_site_label_3
_geom_angle_site_symmetry_1
_geom_angle_site_symmetry_3
_geom_angle
_geom_angle_publ_flag
C12 O H1o . . 101.6 ?
C5 N C1 . . 112.69(16) ?
C5 N C4 . . 114.43(16) ?
C1 N C4 . . 107.05(14) ?
N C1 C6 . . 113.34(16) ?
N C1 C2 . . 102.20(16) ?
C6 C1 C2 . . 114.29(17) ?
N C1 H1 . . 108.9 ?
C6 C1 H1 . . 108.9 ?
C2 C1 H1 . . 108.9 ?
C3 C2 C1 . . 104.46(16) ?
C3 C2 H2A . . 110.9 ?
C1 C2 H2A . . 110.9 ?
C3 C2 H2B . . 110.9 ?
C1 C2 H2B . . 110.9 ?
H2A C2 H2B . . 108.9 ?
C2 C3 C4 . . 105.99(16) ?
C2 C3 H3A . . 110.5 ?
C4 C3 H3A . . 110.5 ?
C2 C3 H3B . . 110.5 ?
C4 C3 H3B . . 110.5 ?
H3A C3 H3B . . 108.7 ?
N C4 C3 . . 104.56(15) ?
N C4 C12 . . 108.61(15) ?
C3 C4 C12 . . 112.90(15) ?
N C4 H4 . . 110.2 ?
C3 C4 H4 . . 110.2 ?
C12 C4 H4 . . 110.2 ?
N C5 H5A . . 109.5 ?
N C5 H5B . . 109.5 ?
H5A C5 H5B . . 109.5 ?
N C5 H5C . . 109.5 ?
H5A C5 H5C . . 109.5 ?
H5B C5 H5C . . 109.5 ?
O C12 C25 . . 106.0(3) ?
O C12 C13 . . 110.43(16) ?
C25 C12 C13 . . 108.0(3) ?
O C12 C4 . . 105.84(15) ?
C25 C12 C4 . . 113.5(3) ?
C13 C12 C4 . . 112.86(15) ?
O C12 C19 . . 115.5(11) ?
C13 C12 C19 . . 107.2(12) ?
C4 C12 C19 . . 105.0(10) ?
C30 C25 C26 . . 116.4(6) ?
C30 C25 C12 . . 122.1(5) ?
C26 C25 C12 . . 121.5(5) ?
C27 C26 C25 . . 122.1(5) ?
C27 C26 H26 . . 119.0 ?
C25 C26 H26 . . 119.0 ?
C26 C27 C28 . . 120.6(4) ?
C26 C27 H27 . . 119.7 ?
C28 C27 H27 . . 119.7 ?
C29 C28 C27 . . 119.1(4) ?
C29 C28 H28 . . 120.4 ?
C27 C28 H28 . . 120.4 ?
C28 C29 C30 . . 120.0(4) ?
C28 C29 H29 . . 120.0 ?
C30 C29 H29 . . 120.0 ?
C25 C30 C29 . . 121.7(5) ?
C25 C30 H30 . . 119.1 ?
C29 C30 H30 . . 119.1 ?
C18 C13 C14 . . 118.1(2) ?
C18 C13 C12 . . 121.84(18) ?
C14 C13 C12 . . 120.0(2) ?
C15 C14 C13 . . 120.2(3) ?
C15 C14 H14 . . 119.9 ?
C13 C14 H14 . . 119.9 ?
C16 C15 C14 . . 121.0(3) ?
C16 C15 H15 . . 119.5 ?
C14 C15 H15 . . 119.5 ?
C17 C16 C15 . . 119.3(3) ?
C17 C16 H16 . . 120.4 ?
C15 C16 H16 . . 120.4 ?
C16 C17 C18 . . 120.3(3) ?
C16 C17 H17 . . 119.8 ?
C18 C17 H17 . . 119.8 ?
C13 C18 C17 . . 121.1(2) ?
C13 C18 H18 . . 119.5 ?
C17 C18 H18 . . 119.5 ?
C11 C6 C7 . . 117.9(2) ?
C11 C6 C1 . . 122.02(19) ?
C7 C6 C1 . . 120.0(2) ?
C8 C7 C6 . . 120.6(3) ?
C8 C7 H7 . . 119.7 ?
C6 C7 H7 . . 119.7 ?
C9 C8 C7 . . 120.8(3) ?
C9 C8 H8 . . 119.6 ?
C7 C8 H8 . . 119.6 ?
C10 C9 C8 . . 119.4(3) ?
C10 C9 H9 . . 120.3 ?
C8 C9 H9 . . 120.3 ?
C9 C10 C11 . . 120.3(3) ?
C9 C10 H10 . . 119.8 ?
C11 C10 H10 . . 119.8 ?
C6 C11 C10 . . 120.9(2) ?
C6 C11 H11 . . 119.5 ?
C10 C11 H11 . . 119.5 ?
C24 C19 C20 . . 130(3) ?
C24 C19 C12 . . 122(2) ?
C20 C19 C12 . . 108(2) ?
C19 C20 C21 . . 111(2) ?
C19 C20 H20 . . 124.5 ?
C21 C20 H20 . . 124.5 ?
C22 C21 C20 . . 118.2(18) ?
C22 C21 H21 . . 120.9 ?
C20 C21 H21 . . 120.9 ?
C23 C22 C21 . . 123.0(18) ?
C23 C22 H22 . . 118.5 ?
C21 C22 H22 . . 118.5 ?
C22 C23 C24 . . 121(2) ?
C22 C23 H23 . . 119.5 ?
C24 C23 H23 . . 119.5 ?
C19 C24 C23 . . 117(2) ?
C19 C24 H24 . . 121.7 ?
C23 C24 H24 . . 121.7 ?

loop_
_geom_bond_atom_site_label_1
_geom_bond_atom_site_label_2
_geom_bond_site_symmetry_2
_geom_bond_distance
_geom_bond_publ_flag
O C12 . 1.421(2) ?
O H1o . 0.8401 ?
N C5 . 1.459(3) ?
N C1 . 1.475(2) ?
N C4 . 1.482(2) ?
C1 C6 . 1.508(3) ?
C1 C2 . 1.521(3) ?
C1 H1 . 1.0000 ?
C2 C3 . 1.513(3) ?
C2 H2A . 0.9900 ?
C2 H2B . 0.9900 ?
C3 C4 . 1.541(3) ?
C3 H3A . 0.9900 ?
C3 H3B . 0.9900 ?
C4 C12 . 1.557(3) ?
C4 H4 . 1.0000 ?
C5 H5A . 0.9800 ?
C5 H5B . 0.9800 ?
C5 H5C . 0.9800 ?
C12 C25 . 1.503(7) ?
C12 C13 . 1.534(3) ?
C12 C19 . 1.65(3) ?
C25 C30 . 1.394(7) ?
C25 C26 . 1.403(9) ?
C26 C27 . 1.368(9) ?
C26 H26 . 0.9500 ?
C27 C28 . 1.385(6) ?
C27 H27 . 0.9500 ?
C28 C29 . 1.378(5) ?
C28 H28 . 0.9500 ?
C29 C30 . 1.395(9) ?
C29 H29 . 0.9500 ?
C30 H30 . 0.9500 ?
C13 C18 . 1.383(3) ?
C13 C14 . 1.394(3) ?
C14 C15 . 1.382(4) ?
C14 H14 . 0.9500 ?
C15 C16 . 1.374(5) ?
C15 H15 . 0.9500 ?
C16 C17 . 1.371(4) ?
C16 H16 . 0.9500 ?
C17 C18 . 1.385(3) ?
C17 H17 . 0.9500 ?
C18 H18 . 0.9500 ?
C6 C11 . 1.384(3) ?
C6 C7 . 1.385(3) ?
C7 C8 . 1.383(4) ?
C7 H7 . 0.9500 ?
C8 C9 . 1.366(5) ?
C8 H8 . 0.9500 ?
C9 C10 . 1.364(4) ?
C9 H9 . 0.9500 ?
C10 C11 . 1.387(3) ?
C10 H10 . 0.9500 ?
C11 H11 . 0.9500 ?
C19 C24 . 1.32(3) ?
C19 C20 . 1.34(4) ?
C20 C21 . 1.51(4) ?
C20 H20 . 0.9500 ?
C21 C22 . 1.34(2) ?
C21 H21 . 0.9500 ?
C22 C23 . 1.34(2) ?
C22 H22 . 0.9500 ?
C23 C24 . 1.35(4) ?
C23 H23 . 0.9500 ?
C24 H24 . 0.9500 ?

loop_
_geom_hbond_atom_site_label_D
_geom_hbond_atom_site_label_H
_geom_hbond_atom_site_label_A
_geom_hbond_site_symmetry_A
_geom_hbond_distance_DH
_geom_hbond_distance_HA
_geom_hbond_distance_DA
_geom_hbond_angle_DHA
O H1O N . 0.84 2.02 2.648(2) 132
C28 H28 O 3_555 0.95 2.78 3.359(7) 120
C17 H17 Cg 3_645 0.95 2.92 3.776(3) 150

loop_
_geom_torsion_atom_site_label_1
_geom_torsion_atom_site_label_2
_geom_torsion_atom_site_label_3
_geom_torsion_atom_site_label_4
_geom_torsion_site_symmetry_1
_geom_torsion_site_symmetry_2
_geom_torsion_site_symmetry_3
_geom_torsion_site_symmetry_4
_geom_torsion
_geom_torsion_publ_flag
C5 N C1 C6 . . . . 70.2(2) ?
C4 N C1 C6 . . . . -163.11(17) ?
C5 N C1 C2 . . . . -166.29(18) ?
C4 N C1 C2 . . . . -39.6(2) ?
N C1 C2 C3 . . . . 36.6(2) ?
C6 C1 C2 C3 . . . . 159.41(17) ?
C1 C2 C3 C4 . . . . -20.7(2) ?
C5 N C4 C3 . . . . 152.32(17) ?
C1 N C4 C3 . . . . 26.7(2) ?
C5 N C4 C12 . . . . -86.9(2) ?
C1 N C4 C12 . . . . 147.48(16) ?
C2 C3 C4 N . . . . -3.0(2) ?
C2 C3 C4 C12 . . . . -120.85(18) ?
N C4 C12 O . . . . -45.89(19) ?
C3 C4 C12 O . . . . 69.60(19) ?
N C4 C12 C25 . . . . -161.7(3) ?
C3 C4 C12 C25 . . . . -46.2(4) ?
N C4 C12 C13 . . . . 75.00(19) ?
C3 C4 C12 C13 . . . . -169.51(16) ?
N C4 C12 C19 . . . . -168.5(12) ?
C3 C4 C12 C19 . . . . -53.1(12) ?
O C12 C25 C30 . . . . -164.1(6) ?
C13 C12 C25 C30 . . . . 77.5(7) ?
C4 C12 C25 C30 . . . . -48.4(8) ?
C19 C12 C25 C30 . . . . -10(7) ?
O C12 C25 C26 . . . . 14.7(7) ?
C13 C12 C25 C26 . . . . -103.7(7) ?
C4 C12 C25 C26 . . . . 130.4(6) ?
C19 C12 C25 C26 . . . . 169(8) ?
C30 C25 C26 C27 . . . . -2.0(11) ?
C12 C25 C26 C27 . . . . 179.2(6) ?
C25 C26 C27 C28 . . . . 0.9(10) ?
C26 C27 C28 C29 . . . . -0.4(7) ?
C27 C28 C29 C30 . . . . 1.0(7) ?
C26 C25 C30 C29 . . . . 2.6(11) ?
C12 C25 C30 C29 . . . . -178.5(5) ?
C28 C29 C30 C25 . . . . -2.2(9) ?
O C12 C13 C18 . . . . 174.73(17) ?
C25 C12 C13 C18 . . . . -69.8(3) ?
C4 C12 C13 C18 . . . . 56.5(2) ?
C19 C12 C13 C18 . . . . -58.7(10) ?
O C12 C13 C14 . . . . -6.8(2) ?
C25 C12 C13 C14 . . . . 108.7(3) ?
C4 C12 C13 C14 . . . . -124.99(18) ?
C19 C12 C13 C14 . . . . 119.8(10) ?
C18 C13 C14 C15 . . . . -1.0(3) ?
C12 C13 C14 C15 . . . . -179.62(19) ?
C13 C14 C15 C16 . . . . 1.2(4) ?
C14 C15 C16 C17 . . . . -0.4(4) ?
C15 C16 C17 C18 . . . . -0.4(4) ?
C14 C13 C18 C17 . . . . 0.2(3) ?
C12 C13 C18 C17 . . . . 178.72(19) ?
C16 C17 C18 C13 . . . . 0.6(3) ?
N C1 C6 C11 . . . . 34.1(3) ?
C2 C1 C6 C11 . . . . -82.4(2) ?
N C1 C6 C7 . . . . -149.2(2) ?
C2 C1 C6 C7 . . . . 94.2(2) ?
C11 C6 C7 C8 . . . . 0.8(3) ?
C1 C6 C7 C8 . . . . -176.0(2) ?
C6 C7 C8 C9 . . . . -1.3(4) ?
C7 C8 C9 C10 . . . . 0.5(4) ?
C8 C9 C10 C11 . . . . 0.7(4) ?
C7 C6 C11 C10 . . . . 0.4(3) ?
C1 C6 C11 C10 . . . . 177.2(2) ?
C9 C10 C11 C6 . . . . -1.2(4) ?
O C12 C19 C24 . . . . -161(3) ?
C25 C12 C19 C24 . . . . 172(10) ?
C13 C12 C19 C24 . . . . 76(3) ?
C4 C12 C19 C24 . . . . -45(3) ?
O C12 C19 C20 . . . . 28(3) ?
C25 C12 C19 C20 . . . . 1(6) ?
C13 C12 C19 C20 . . . . -95(2) ?
C4 C12 C19 C20 . . . . 144(2) ?
C24 C19 C20 C21 . . . . 9(5) ?
C12 C19 C20 C21 . . . . 179(2) ?
C19 C20 C21 C22 . . . . -6(4) ?
C20 C21 C22 C23 . . . . 2(4) ?
C21 C22 C23 C24 . . . . 0(4) ?
C20 C19 C24 C23 . . . . -7(5) ?
C12 C19 C24 C23 . . . . -176(2) ?
C22 C23 C24 C19 . . . . 2(4) ?
